data_4031564
loop_
_publ_author_name
'Lee, C.-S.'
'Kleinke, H.'

_publ_section_title
;
 Synthesis, structure and thermoelectric properties of the new antimonide
 sulfide Mo Sb2 S
;
_journal_name_full 'European Journal of Inorganic Chemistry'
_journal_page_first 591
_journal_page_last 596
_journal_volume 2002
_journal_year 2002
_chemical_formula_sum 'Mo S Sb2'
_chemical_name_systematic 'Mo Sb2 S'
_space_group_IT_number 12
_symmetry_space_group_name_Hall '-C 2y'
_symmetry_space_group_name_H-M 'C 1 2/m 1'
_cell_angle_alpha 90
_cell_angle_beta 95.093
_cell_angle_gamma 90
_cell_formula_units_Z 16
_cell_length_a 36.157
_cell_length_b 6.3823
_cell_length_c 6.5379
_cell_volume 1502.761
_citation_journal_id_ASTM EJICFO
_cod_data_source_file Lee_EJICFO_2002_371.cif
_cod_data_source_block Mo1S1Sb2
_cod_original_formula_sum 'Mo1 S1 Sb2'
_cod_database_code 4031564

loop_
_symmetry_equiv_pos_as_xyz
x,y,z
-x,y,-z
-x,-y,-z
x,-y,z
x+1/2,y+1/2,z
-x+1/2,y+1/2,-z
-x+1/2,-y+1/2,-z
x+1/2,-y+1/2,z

loop_
_atom_site_label
_atom_site_type_symbol
_atom_site_fract_x
_atom_site_fract_y
_atom_site_fract_z
_atom_site_occupancy
_atom_site_U_iso_or_equiv
Mo7 Mo+4 0.12179 0.5 0.3264 1 0.0
Sb4 Sb-2 0.08584 0 -0.0781 1 0.0
Mo8 Mo+4 0.12813 0.24978 -0.327 1 0.0
Sb3 Sb-2 0.16415 0.24949 0.0778 1 0.0
Mo9 Mo+4 0.12184 0 0.3271 1 0.0
Sb2 Sb-2 0.08591 0.5 -0.0781 1 0.0
S11 S-2 0.07701 0.2497 0.415 1 0.0
S10 S-2 0.17299 0 -0.4154 1 0.0
Sb6 Sb 0.00873 0 -0.2085 1 0.0
Sb1 Sb 0.24112 0.27758 0.2086 1 0.0
S12 S-2 0.1729 0.5 0.5847 1 0.0
Sb5 Sb 0.00884 0.5 -0.2083 1 0.0
